data_4031066
loop_
_publ_author_name
'Atmuri, N. D. Prasad'
'Lubell, William D.'

_publ_section_title
;
 Insight into Transannular Cyclization Reactions To Synthesize
 Azabicyclo[X.Y.Z]alkanone Amino Acid Derivatives from 8-, 9-, and
 10-Membered Macrocyclic Dipeptide Lactams.
;
_journal_issue 10
_journal_name_full 'The Journal of organic chemistry'
_journal_page_first 4904
_journal_page_last 4918
_journal_paper_doi 10.1021/acs.joc.5b00237
_journal_volume 80
_journal_year 2015
_chemical_absolute_configuration syn
_chemical_formula_moiety 'C25 H25 I N2 O5'
_chemical_formula_sum 'C25 H25 I N2 O5'
_chemical_formula_weight 560.37
_space_group_crystal_system orthorhombic
_space_group_IT_number 19
_space_group_name_Hall 'P 2ac 2ab'
_space_group_name_H-M_alt 'P 21 21 21'
_symmetry_space_group_name_Hall 'P 2ac 2ab'
_symmetry_space_group_name_H-M 'P 21 21 21'
_atom_sites_solution_hydrogens geom
_atom_sites_solution_primary direct
_audit_creation_date 2014-10-20
_audit_creation_method
;
Olex2 1.2
(compiled 2014.09.19 svn.r3010 for OlexSys, GUI svn.r4874)
;
_cell_angle_alpha 90
_cell_angle_beta 90
_cell_angle_gamma 90
_cell_formula_units_Z 4
_cell_length_a 4.9813(6)
_cell_length_b 15.1860(17)
_cell_length_c 30.852(4)
_cell_measurement_reflns_used 8829
_cell_measurement_temperature 100
_cell_measurement_theta_max 54.665
_cell_measurement_theta_min 2.493
_cell_volume 2333.8(5)
_computing_cell_refinement 'SAINT v8.34A (Bruker, 2013)'
_computing_data_collection
;
APEX 2 (2013) Bruker AXS Inc., Madison, WI 53719-1173.
;
_computing_data_reduction 'SAINT v8.34A (Bruker, 2013)'
_computing_molecular_graphics 'Olex2 (Dolomanov et al., 2009)'
_computing_publication_material 'Olex2 (Dolomanov et al., 2009)'
_computing_structure_refinement 'XL (Sheldrick, 2008)'
_computing_structure_solution 'ShelXT (Sheldrick, 2008)'
_diffrn_ambient_temperature 100
_diffrn_detector 'CMOS Area detector'
_diffrn_detector_area_resol_mean 10.24
_diffrn_detector_type 'Bruker Photon 100 CMOS Detector'
_diffrn_measured_fraction_theta_full 0.998
_diffrn_measured_fraction_theta_max 0.988
_diffrn_measurement_device 'k-geometry diffractometer'
_diffrn_measurement_device_type 'Bruker Venture Metaljet'
_diffrn_measurement_method '\w and \f scans'
_diffrn_radiation_collimation 'Focusing mirrors'
_diffrn_radiation_monochromator 'Helios MX Mirror Optics'
_diffrn_radiation_probe x-ray
_diffrn_radiation_type GaK\a
_diffrn_radiation_wavelength 1.34139
_diffrn_reflns_av_R_equivalents 0.0965
_diffrn_reflns_av_unetI/netI 0.0845
_diffrn_reflns_laue_measured_fraction_full 0.998
_diffrn_reflns_laue_measured_fraction_max 0.988
_diffrn_reflns_limit_h_max 4
_diffrn_reflns_limit_h_min -5
_diffrn_reflns_limit_k_max 18
_diffrn_reflns_limit_k_min -18
_diffrn_reflns_limit_l_max 36
_diffrn_reflns_limit_l_min -37
_diffrn_reflns_number 15863
_diffrn_reflns_point_group_measured_fraction_full 0.995
_diffrn_reflns_point_group_measured_fraction_max 0.985
_diffrn_reflns_theta_full 53.594
_diffrn_reflns_theta_max 54.955
_diffrn_reflns_theta_min 2.492
_diffrn_source 'Metal Jet'
_diffrn_source_target Ga
_diffrn_source_type 'Gallium Liquid Metal Jet Source'
_exptl_absorpt_coefficient_mu 7.434
_exptl_absorpt_correction_T_max 0.7508
_exptl_absorpt_correction_T_min 0.4710
_exptl_absorpt_correction_type multi-scan
_exptl_absorpt_process_details
;
SADABS-2014/4 (Bruker,2014) was used for absorption correction.
wR2(int) was 0.1560 before and 0.1176 after correction.
The Ratio of minimum to maximum transmission is 0.6273.
The \l/2 correction factor is 0.00150.
;
_exptl_crystal_colour colourless
_exptl_crystal_colour_primary colourless
_exptl_crystal_density_diffrn 1.595
_exptl_crystal_description block
_exptl_crystal_F_000 1128
_exptl_crystal_size_max 0.15
_exptl_crystal_size_mid 0.02
_exptl_crystal_size_min 0.02
_refine_diff_density_max 0.674
_refine_diff_density_min -0.943
_refine_diff_density_rms 0.116
_refine_ls_abs_structure_details
;
 Flack x determined using 1185 quotients [(I+)-(I-)]/[(I+)+(I-)]
 (Parsons, Flack and Wagner, Acta Cryst. B69 (2013) 249-259).
;
_refine_ls_abs_structure_Flack 0.208(9)
_refine_ls_extinction_method none
_refine_ls_goodness_of_fit_ref 1.012
_refine_ls_hydrogen_treatment mixed
_refine_ls_matrix_type full
_refine_ls_number_parameters 300
_refine_ls_number_reflns 4368
_refine_ls_number_restraints 0
_refine_ls_restrained_S_all 1.012
_refine_ls_R_factor_all 0.0699
_refine_ls_R_factor_gt 0.0562
_refine_ls_shift/su_max 0.000
_refine_ls_shift/su_mean 0.000
_refine_ls_structure_factor_coef Fsqd
_refine_ls_weighting_details 'w=1/[\s^2^(Fo^2^)+(0.0803P)^2^] where P=(Fo^2^+2Fc^2^)/3'
_refine_ls_weighting_scheme calc
_refine_ls_wR_factor_gt 0.1352
_refine_ls_wR_factor_ref 0.1418
_reflns_Friedel_coverage 0.693
_reflns_friedel_fraction_full 0.991
_reflns_friedel_fraction_max 0.980
_reflns_number_gt 3565
_reflns_number_total 4368
_reflns_threshold_expression 'I > 2\s(I)'
_cod_data_source_file jo5b00237_si_005.cif
_cod_data_source_block lube84
_cod_depositor_comments
;
The following automatic conversions were performed:

'_chemical_absolute_configuration' value 'SYN' changed to 'syn'
according to
/usr/data/users/saulius/crontab/automatic-downloads/current/ACS/lib/dictionaries/cif_core.dic
dictionary named 'cif_core.dic' version 2.4.2 from 2011-04-26.

'_diffrn_radiation_probe' value 'X-ray' changed to 'x-ray' according
to
/usr/data/users/saulius/crontab/automatic-downloads/current/ACS/lib/dictionaries/cif_core.dic
dictionary named 'cif_core.dic' version 2.4.2 from 2011-04-26.

Automatic conversion script
Id: cif_fix_values 3271 2015-04-21 07:52:19Z andrius 
;
_cod_database_code 4031066
_shelxl_version_number 2014/6
_shelx_space_group_comment
;
The symmetry employed for this shelxl refinement is uniquely defined
by the following loop, which should always be used as a source of
symmetry information in preference to the above space-group names.
They are only intended as comments.
;
_shelx_estimated_absorpt_t_max 0.866
_shelx_estimated_absorpt_t_min 0.402
_olex2_refinement_description
;
1. Fixed Uiso
 At 1.2 times of:
  All C(H) groups, All C(H,H) groups
 At 1.5 times of:
  All C(H,H,H) groups
2.a Ternary CH refined with riding coordinates:
 C1(H1A), C3(H3), C4(H4), C7(H7), C11(H11)
2.b Secondary CH2 refined with riding coordinates:
 C5(H5A,H5B), C6(H6A,H6B), C8(H8A,H8B), C10(H10A,H10B)
2.c Aromatic/amide H refined with riding coordinates:
 N1(H1), C13(H13), C14(H14), C15(H15), C16(H16), C19(H19), C20(H20), C21(H21),
 C22(H22)
2.d Idealised Me refined as rotating group:
 C25(H25A,H25B,H25C)
;
_olex2_submission_special_instructions 'No special instructions were received'

loop_
_space_group_symop_operation_xyz
'x, y, z'
'-x+1/2, -y, z+1/2'
'-x, y+1/2, -z+1/2'
'x+1/2, -y+1/2, -z'

loop_
_atom_site_label
_atom_site_type_symbol
_atom_site_fract_x
_atom_site_fract_y
_atom_site_fract_z
_atom_site_U_iso_or_equiv
_atom_site_adp_type
_atom_site_occupancy
_atom_site_site_symmetry_order
_atom_site_calc_flag
_atom_site_refinement_flags_posn
I1 I 0.96293(14) 0.64245(4) 0.33196(2) 0.0556(3) Uani 1 1 d .
O1 O 0.5130(11) 0.5290(4) 0.4389(2) 0.0459(15) Uani 1 1 d .
O2 O 0.9374(13) 0.6646(4) 0.57652(19) 0.0444(15) Uani 1 1 d .
O3 O 1.2634(13) 0.5597(4) 0.58341(19) 0.0429(15) Uani 1 1 d .
O4 O 1.1812(15) 0.3123(5) 0.3982(3) 0.062(2) Uani 1 1 d .
O5 O 0.9103(18) 0.2501(5) 0.4481(2) 0.070(2) Uani 1 1 d .
N1 N 0.9910(15) 0.5549(5) 0.5271(2) 0.0441(17) Uani 1 1 d .
H1 H 1.0928 0.5109 0.5185 0.02(2) Uiso 1 1 calc R
N2 N 0.8454(14) 0.4381(5) 0.4658(2) 0.0384(17) Uani 1 1 d .
C1 C 0.7585(18) 0.5796(6) 0.5014(3) 0.045(2) Uani 1 1 d .
H1A H 0.5990 0.5865 0.5208 0.054 Uiso 1 1 calc R
C2 C 0.7075(18) 0.5060(6) 0.4695(3) 0.044(2) Uani 1 1 d .
C3 C 0.6351(18) 0.5348(6) 0.3952(3) 0.042(2) Uani 1 1 d .
H3 H 0.4891 0.5314 0.3730 0.050 Uiso 1 1 calc R
C4 C 0.7570(18) 0.6255(7) 0.3937(3) 0.044(2) Uani 1 1 d .
H4 H 0.6046 0.6684 0.3941 0.053 Uiso 1 1 calc R
C5 C 0.9474(18) 0.6520(6) 0.4310(3) 0.0413(19) Uani 1 1 d .
H5A H 1.0380 0.7079 0.4234 0.050 Uiso 1 1 calc R
H5B H 1.0873 0.6062 0.4343 0.050 Uiso 1 1 calc R
C6 C 0.7971(19) 0.6637(6) 0.4748(3) 0.046(2) Uani 1 1 d .
H6A H 0.8977 0.7066 0.4927 0.056 Uiso 1 1 calc R
H6B H 0.6182 0.6893 0.4688 0.056 Uiso 1 1 calc R
C7 C 0.7935(19) 0.3915(6) 0.4252(3) 0.042(2) Uani 1 1 d .
H7 H 0.6045 0.3692 0.4251 0.051 Uiso 1 1 calc R
C8 C 0.830(2) 0.4566(6) 0.3882(3) 0.041(2) Uani 1 1 d .
H8A H 0.7919 0.4276 0.3602 0.049 Uiso 1 1 calc R
H8B H 1.0180 0.4781 0.3877 0.049 Uiso 1 1 calc R
C9 C 1.0535(18) 0.5985(6) 0.5640(3) 0.0386(18) Uani 1 1 d .
C10 C 1.354(2) 0.6037(6) 0.6231(3) 0.042(2) Uani 1 1 d .
H10A H 1.2017 0.6354 0.6366 0.051 Uiso 1 1 calc R
H10B H 1.4953 0.6472 0.6160 0.051 Uiso 1 1 calc R
C11 C 1.4654(17) 0.5345(5) 0.6549(2) 0.0353(17) Uani 1 1 d .
H11 H 1.6252 0.5035 0.6425 0.042 Uiso 1 1 calc R
C12 C 1.5363(18) 0.5825(6) 0.6969(3) 0.0390(19) Uani 1 1 d .
C13 C 1.7212(18) 0.6487(6) 0.7037(3) 0.048(2) Uani 1 1 d .
H13 H 1.8324 0.6683 0.6806 0.058 Uiso 1 1 calc R
C14 C 1.744(2) 0.6859(8) 0.7438(4) 0.063(3) Uani 1 1 d .
H14 H 1.8748 0.7301 0.7488 0.076 Uiso 1 1 calc R
C15 C 1.575(3) 0.6593(7) 0.7776(4) 0.064(3) Uani 1 1 d .
H15 H 1.5900 0.6867 0.8052 0.077 Uiso 1 1 calc R
C16 C 1.388(2) 0.5940(7) 0.7715(3) 0.053(3) Uani 1 1 d .
H16 H 1.2721 0.5764 0.7944 0.064 Uiso 1 1 calc R
C17 C 1.3704(19) 0.5533(6) 0.7300(3) 0.041(2) Uani 1 1 d .
C18 C 1.1979(18) 0.4839(6) 0.7141(3) 0.043(2) Uani 1 1 d .
C19 C 1.002(2) 0.4345(7) 0.7356(3) 0.051(2) Uani 1 1 d .
H19 H 0.9598 0.4451 0.7651 0.061 Uiso 1 1 calc R
C20 C 0.874(2) 0.3701(7) 0.7124(4) 0.057(3) Uani 1 1 d .
H20 H 0.7387 0.3366 0.7264 0.068 Uiso 1 1 calc R
C21 C 0.9329(19) 0.3519(6) 0.6702(4) 0.053(2) Uani 1 1 d .
H21 H 0.8436 0.3051 0.6557 0.063 Uiso 1 1 calc R
C22 C 1.1272(18) 0.4030(6) 0.6478(3) 0.048(2) Uani 1 1 d .
H22 H 1.1683 0.3920 0.6183 0.058 Uiso 1 1 calc R
C23 C 1.2539(15) 0.4690(5) 0.6704(3) 0.0388(18) Uani 1 1 d .
C24 C 0.983(2) 0.3151(6) 0.4217(3) 0.044(2) Uani 1 1 d .
C25 C 1.097(3) 0.1761(8) 0.4503(5) 0.088(4) Uani 1 1 d .
H25A H 1.1047 0.1468 0.4220 0.132 Uiso 1 1 calc GR
H25B H 1.0357 0.1341 0.4723 0.132 Uiso 1 1 calc GR
H25C H 1.2762 0.1977 0.4580 0.132 Uiso 1 1 calc GR

loop_
_atom_site_aniso_label
_atom_site_aniso_U_11
_atom_site_aniso_U_22
_atom_site_aniso_U_33
_atom_site_aniso_U_23
_atom_site_aniso_U_13
_atom_site_aniso_U_12
I1 0.0686(4) 0.0552(4) 0.0429(3) 0.0066(3) -0.0064(3) -0.0125(3)
O1 0.021(3) 0.057(4) 0.060(4) -0.001(3) -0.001(3) -0.001(2)
O2 0.042(3) 0.044(4) 0.048(3) -0.009(3) 0.006(3) 0.007(3)
O3 0.060(4) 0.035(4) 0.034(3) 0.000(3) 0.005(3) 0.004(3)
O4 0.049(4) 0.048(4) 0.090(6) -0.020(4) -0.001(4) 0.002(3)
O5 0.090(6) 0.057(5) 0.063(5) 0.017(4) -0.014(4) 0.001(4)
N1 0.048(5) 0.044(4) 0.040(4) -0.005(3) 0.005(3) 0.008(3)
N2 0.038(4) 0.035(4) 0.042(4) -0.001(3) 0.006(3) 0.002(3)
C1 0.050(5) 0.046(6) 0.041(5) -0.012(4) 0.005(4) -0.001(4)
C2 0.037(5) 0.046(6) 0.049(5) 0.001(4) 0.008(4) -0.008(4)
C3 0.038(5) 0.044(6) 0.044(5) -0.009(4) -0.007(4) 0.002(4)
C4 0.041(5) 0.054(6) 0.038(5) 0.001(4) -0.003(4) 0.000(4)
C5 0.043(4) 0.038(5) 0.042(4) -0.004(4) -0.009(4) -0.001(4)
C6 0.050(5) 0.039(6) 0.050(5) -0.004(4) -0.008(4) 0.008(4)
C7 0.041(5) 0.039(5) 0.048(6) -0.005(4) 0.003(4) 0.000(4)
C8 0.045(5) 0.040(5) 0.037(5) -0.006(4) -0.002(4) 0.000(4)
C9 0.035(4) 0.040(5) 0.041(4) 0.001(4) 0.002(4) -0.002(4)
C10 0.051(5) 0.034(5) 0.042(5) 0.001(4) 0.005(4) -0.002(4)
C11 0.038(4) 0.027(4) 0.040(4) 0.005(3) 0.006(3) 0.002(3)
C12 0.036(4) 0.035(5) 0.045(5) -0.003(4) -0.002(4) 0.003(4)
C13 0.045(5) 0.035(5) 0.066(6) 0.002(5) -0.011(4) 0.003(4)
C14 0.053(6) 0.052(7) 0.085(9) 0.001(6) -0.031(6) 0.004(5)
C15 0.079(8) 0.050(7) 0.064(7) -0.008(5) -0.034(6) 0.009(6)
C16 0.064(7) 0.060(7) 0.035(5) -0.001(5) -0.011(4) 0.018(5)
C17 0.048(5) 0.028(5) 0.046(5) 0.000(4) -0.012(4) 0.004(4)
C18 0.036(5) 0.044(6) 0.050(6) 0.016(4) -0.004(4) 0.004(4)
C19 0.048(6) 0.056(6) 0.049(5) 0.015(5) -0.004(5) -0.001(4)
C20 0.042(5) 0.056(7) 0.071(7) 0.025(6) -0.005(4) 0.002(4)
C21 0.045(4) 0.037(5) 0.076(7) 0.002(5) -0.017(5) -0.004(4)
C22 0.046(5) 0.043(6) 0.055(6) -0.002(5) -0.009(4) 0.003(4)
C23 0.037(4) 0.035(5) 0.045(5) 0.006(4) 0.000(4) -0.002(3)
C24 0.047(6) 0.036(5) 0.049(5) -0.008(4) -0.008(5) -0.005(4)
C25 0.126(12) 0.048(7) 0.091(9) 0.020(7) -0.033(9) 0.019(7)

loop_
_atom_type_symbol
_atom_type_description
_atom_type_scat_dispersion_real
_atom_type_scat_dispersion_imag
_atom_type_scat_source
C C 0.0140 0.0070 'International Tables Vol C Tables 4.2.6.8 and 6.1.1.4'
H H 0.0000 0.0000 'International Tables Vol C Tables 4.2.6.8 and 6.1.1.4'
I I 0.0030 5.4350 'International Tables Vol C Tables 4.2.6.8 and 6.1.1.4'
N N 0.0250 0.0140 'International Tables Vol C Tables 4.2.6.8 and 6.1.1.4'
O O 0.0390 0.0250 'International Tables Vol C Tables 4.2.6.8 and 6.1.1.4'

loop_
_geom_angle_atom_site_label_1
_geom_angle_atom_site_label_2
_geom_angle_atom_site_label_3
_geom_angle
C2 O1 C3 110.2(6)
C9 O3 C10 114.3(7)
C24 O5 C25 115.2(10)
C1 N1 H1 119.5
C9 N1 H1 119.5
C9 N1 C1 121.1(7)
C2 N2 C7 112.5(8)
N1 C1 H1A 109.5
N1 C1 C2 107.4(7)
N1 C1 C6 114.1(8)
C2 C1 H1A 109.5
C2 C1 C6 106.8(7)
C6 C1 H1A 109.5
O1 C2 C1 111.9(8)
N2 C2 O1 121.8(9)
N2 C2 C1 125.4(9)
O1 C3 H3 108.7
O1 C3 C4 104.4(7)
O1 C3 C8 109.8(7)
C4 C3 H3 108.7
C4 C3 C8 116.3(8)
C8 C3 H3 108.7
I1 C4 H4 106.8
C3 C4 I1 108.9(6)
C3 C4 H4 106.8
C3 C4 C5 117.6(8)
C5 C4 I1 109.3(6)
C5 C4 H4 106.8
C4 C5 H5A 109.1
C4 C5 H5B 109.1
C4 C5 C6 112.4(7)
H5A C5 H5B 107.9
C6 C5 H5A 109.1
C6 C5 H5B 109.1
C1 C6 C5 115.6(7)
C1 C6 H6A 108.4
C1 C6 H6B 108.4
C5 C6 H6A 108.4
C5 C6 H6B 108.4
H6A C6 H6B 107.5
N2 C7 H7 109.4
N2 C7 C8 107.8(7)
N2 C7 C24 108.9(7)
C8 C7 H7 109.4
C24 C7 H7 109.4
C24 C7 C8 111.9(7)
C3 C8 H8A 110.0
C3 C8 H8B 110.0
C7 C8 C3 108.6(7)
C7 C8 H8A 110.0
C7 C8 H8B 110.0
H8A C8 H8B 108.4
O2 C9 O3 126.2(8)
O2 C9 N1 123.9(8)
O3 C9 N1 109.8(7)
O3 C10 H10A 109.8
O3 C10 H10B 109.8
O3 C10 C11 109.4(7)
H10A C10 H10B 108.2
C11 C10 H10A 109.8
C11 C10 H10B 109.8
C10 C11 H11 111.3
C12 C11 C10 107.3(7)
C12 C11 H11 111.3
C23 C11 C10 113.3(7)
C23 C11 H11 111.3
C23 C11 C12 101.8(7)
C13 C12 C11 129.2(8)
C13 C12 C17 121.2(8)
C17 C12 C11 109.5(7)
C12 C13 H13 120.2
C14 C13 C12 119.6(10)
C14 C13 H13 120.2
C13 C14 H14 119.8
C13 C14 C15 120.5(10)
C15 C14 H14 119.8
C14 C15 H15 119.6
C16 C15 C14 120.9(10)
C16 C15 H15 119.6
C15 C16 H16 120.7
C15 C16 C17 118.5(10)
C17 C16 H16 120.7
C12 C17 C16 119.2(9)
C12 C17 C18 109.8(8)
C16 C17 C18 131.1(10)
C19 C18 C17 130.2(9)
C23 C18 C17 109.1(8)
C23 C18 C19 120.7(9)
C18 C19 H19 121.3
C20 C19 C18 117.5(9)
C20 C19 H19 121.3
C19 C20 H20 118.5
C21 C20 C19 123.0(10)
C21 C20 H20 118.5
C20 C21 H21 120.0
C20 C21 C22 119.9(9)
C22 C21 H21 120.0
C21 C22 H22 121.1
C23 C22 C21 117.8(9)
C23 C22 H22 121.1
C18 C23 C11 109.6(8)
C22 C23 C11 129.3(9)
C22 C23 C18 121.1(9)
O4 C24 O5 123.8(10)
O4 C24 C7 125.2(9)
O5 C24 C7 111.0(8)
O5 C25 H25A 109.5
O5 C25 H25B 109.5
O5 C25 H25C 109.5
H25A C25 H25B 109.5
H25A C25 H25C 109.5
H25B C25 H25C 109.5

loop_
_geom_bond_atom_site_label_1
_geom_bond_atom_site_label_2
_geom_bond_distance
I1 C4 2.180(9)
O1 C2 1.398(11)
O1 C3 1.480(11)
O2 C9 1.220(10)
O3 C9 1.341(11)
O3 C10 1.465(11)
O4 C24 1.225(12)
O5 C24 1.331(11)
O5 C25 1.461(15)
N1 H1 0.8800
N1 C1 1.453(12)
N1 C9 1.356(11)
N2 C2 1.244(12)
N2 C7 1.463(11)
C1 H1A 1.0000
C1 C2 1.510(13)
C1 C6 1.530(14)
C3 H3 1.0000
C3 C4 1.505(14)
C3 C8 1.551(12)
C4 H4 1.0000
C4 C5 1.543(12)
C5 H5A 0.9900
C5 H5B 0.9900
C5 C6 1.556(13)
C6 H6A 0.9900
C6 H6B 0.9900
C7 H7 1.0000
C7 C8 1.521(13)
C7 C24 1.499(13)
C8 H8A 0.9900
C8 H8B 0.9900
C10 H10A 0.9900
C10 H10B 0.9900
C10 C11 1.542(12)
C11 H11 1.0000
C11 C12 1.528(12)
C11 C23 1.525(11)
C12 C13 1.379(13)
C12 C17 1.388(13)
C13 H13 0.9500
C13 C14 1.366(15)
C14 H14 0.9500
C14 C15 1.399(18)
C15 H15 0.9500
C15 C16 1.375(16)
C16 H16 0.9500
C16 C17 1.424(14)
C17 C18 1.444(13)
C18 C19 1.397(13)
C18 C23 1.395(14)
C19 H19 0.9500
C19 C20 1.368(15)
C20 H20 0.9500
C20 C21 1.364(15)
C21 H21 0.9500
C21 C22 1.419(14)
C22 H22 0.9500
C22 C23 1.374(13)
C25 H25A 0.9800
C25 H25B 0.9800
C25 H25C 0.9800

loop_
_geom_torsion_atom_site_label_1
_geom_torsion_atom_site_label_2
_geom_torsion_atom_site_label_3
_geom_torsion_atom_site_label_4
_geom_torsion
I1 C4 C5 C6 166.1(6)
O1 C3 C4 I1 177.4(5)
O1 C3 C4 C5 52.3(10)
O1 C3 C8 C7 10.0(9)
O3 C10 C11 C12 -175.7(7)
O3 C10 C11 C23 -64.1(10)
N1 C1 C2 O1 -171.0(7)
N1 C1 C2 N2 -1.4(12)
N1 C1 C6 C5 82.0(10)
N2 C7 C8 C3 -58.1(9)
N2 C7 C24 O4 -104.6(10)
N2 C7 C24 O5 74.7(9)
C1 N1 C9 O2 -6.2(13)
C1 N1 C9 O3 175.6(7)
C2 O1 C3 C4 -82.6(8)
C2 O1 C3 C8 42.8(9)
C2 N2 C7 C8 53.7(10)
C2 N2 C7 C24 175.3(8)
C2 C1 C6 C5 -36.5(10)
C3 O1 C2 N2 -56.4(11)
C3 O1 C2 C1 113.7(8)
C3 C4 C5 C6 -69.0(10)
C4 C3 C8 C7 128.2(9)
C4 C5 C6 C1 85.8(10)
C6 C1 C2 O1 -48.3(9)
C6 C1 C2 N2 121.4(10)
C7 N2 C2 O1 4.4(12)
C7 N2 C2 C1 -164.3(8)
C8 C3 C4 I1 56.3(9)
C8 C3 C4 C5 -68.8(11)
C8 C7 C24 O4 14.5(12)
C8 C7 C24 O5 -166.2(8)
C9 O3 C10 C11 147.8(7)
C9 N1 C1 C2 -166.4(8)
C9 N1 C1 C6 75.4(10)
C10 O3 C9 O2 -0.2(12)
C10 O3 C9 N1 178.0(7)
C10 C11 C12 C13 -62.1(12)
C10 C11 C12 C17 114.5(8)
C10 C11 C23 C18 -110.3(8)
C10 C11 C23 C22 70.1(11)
C11 C12 C13 C14 176.7(9)
C11 C12 C17 C16 -175.4(8)
C11 C12 C17 C18 3.2(10)
C12 C11 C23 C18 4.6(9)
C12 C11 C23 C22 -175.0(9)
C12 C13 C14 C15 -2.0(15)
C12 C17 C18 C19 179.2(9)
C12 C17 C18 C23 -0.2(10)
C13 C12 C17 C16 1.6(13)
C13 C12 C17 C18 -179.9(8)
C13 C14 C15 C16 1.5(16)
C14 C15 C16 C17 0.6(15)
C15 C16 C17 C12 -2.1(13)
C15 C16 C17 C18 179.7(9)
C16 C17 C18 C19 -2.4(16)
C16 C17 C18 C23 178.2(9)
C17 C12 C13 C14 0.5(14)
C17 C18 C19 C20 -177.8(9)
C17 C18 C23 C11 -3.0(9)
C17 C18 C23 C22 176.6(8)
C18 C19 C20 C21 1.1(15)
C19 C18 C23 C11 177.6(8)
C19 C18 C23 C22 -2.8(13)
C19 C20 C21 C22 -2.4(15)
C20 C21 C22 C23 1.1(13)
C21 C22 C23 C11 -179.0(8)
C21 C22 C23 C18 1.5(13)
C23 C11 C12 C13 178.7(9)
C23 C11 C12 C17 -4.7(9)
C23 C18 C19 C20 1.5(14)
C24 C7 C8 C3 -177.9(7)
C25 O5 C24 O4 5.0(14)
C25 O5 C24 C7 -174.3(9)
